data_4120905
loop_
_publ_author_name
'Dong Sub Kim'
'Vincent M. Lynch'
'Jung Su Park'
'Jonathan L. Sessler'

_publ_section_title
;
 Three Distinct Equilibrium States via Self-Assembly: Simple Access to a
 Supramolecular Ion-Controlled NAND Logic Gate
;
_journal_name_full 'Journal of the American Chemical Society'
_journal_page_first 14889
_journal_page_last 14894
_journal_paper_doi 10.1021/ja4080198
_journal_volume 135
_journal_year 2013
_chemical_formula_moiety 'C60 H44 N4 S16, C24 H20 P 1+, Cl 1-, 2 C H2 Cl2'
_chemical_formula_sum 'C86 H68 Cl5 N4 P S16'
_chemical_formula_weight 1878.62
_chemical_name_systematic
;
 ?
;
_space_group_IT_number 2
_symmetry_cell_setting triclinic
_symmetry_space_group_name_Hall '-P 1'
_symmetry_space_group_name_H-M 'P -1'
_atom_sites_solution_hydrogens geom
_atom_sites_solution_primary direct
_atom_sites_solution_secondary difmap
_audit_creation_method SHELXL-97
_cell_angle_alpha 85.805(12)
_cell_angle_beta 69.782(11)
_cell_angle_gamma 65.015(10)
_cell_formula_units_Z 2
_cell_length_a 16.634(3)
_cell_length_b 17.060(4)
_cell_length_c 17.591(4)
_cell_measurement_reflns_used 12508
_cell_measurement_temperature 100(2)
_cell_measurement_theta_max 31.1
_cell_measurement_theta_min 1.3
_cell_volume 4230.4(17)
_computing_cell_refinement 'CrystalClear (Rigaku Inc., 2008)'
_computing_data_collection 'CrystalClear (Rigaku Inc., 2008)'
_computing_data_reduction 'CrystalClear (Rigaku Inc., 2008)'
_computing_molecular_graphics 'XP SHELXTL/PC, Siemens Analytical'
_computing_structure_refinement 'XL SHELXTL/PC, Siemens Analytical'
_computing_structure_solution
;

SIR97 - Altomare A., Burla M.C., Camalli M., Cascarano G.L., Giacovazzo C., 
Guagliardi A., Moliterni A.G.G., Polidori G.,Spagna R.
;
_diffrn_ambient_temperature 100(2)
_diffrn_measured_fraction_theta_full 0.990
_diffrn_measured_fraction_theta_max 0.990
_diffrn_measurement_device_type 'Rigaku AFC-12 with Saturn 724+ CCD'
_diffrn_measurement_method \w-scans
_diffrn_radiation_monochromator graphite
_diffrn_radiation_source 'fine-focus sealed tube'
_diffrn_radiation_type MoK\a
_diffrn_radiation_wavelength 0.71075
_diffrn_reflns_av_R_equivalents 0.0000
_diffrn_reflns_av_sigmaI/netI 0.0541
_diffrn_reflns_limit_h_max 21
_diffrn_reflns_limit_h_min -19
_diffrn_reflns_limit_k_max 22
_diffrn_reflns_limit_k_min -22
_diffrn_reflns_limit_l_max 22
_diffrn_reflns_limit_l_min 0
_diffrn_reflns_number 19254
_diffrn_reflns_theta_full 27.50
_diffrn_reflns_theta_max 27.50
_diffrn_reflns_theta_min 1.24
_exptl_absorpt_coefficient_mu 0.635
_exptl_absorpt_correction_T_max 1.00
_exptl_absorpt_correction_T_min 0.825
_exptl_absorpt_correction_type multi-scan
_exptl_absorpt_process_details
;
Abscor. T. Higashi (2001). The Rigaku Corporation, Tokyo, Japan.
;
_exptl_crystal_colour colorless
_exptl_crystal_density_diffrn 1.475
_exptl_crystal_description prisms
_exptl_crystal_F_000 1936
_exptl_crystal_size_max 0.22
_exptl_crystal_size_mid 0.21
_exptl_crystal_size_min 0.14
_refine_diff_density_max 0.660
_refine_diff_density_min -0.381
_refine_diff_density_rms 0.073
_refine_ls_extinction_method none
_refine_ls_goodness_of_fit_ref 1.059
_refine_ls_hydrogen_treatment constr
_refine_ls_matrix_type full
_refine_ls_number_parameters 999
_refine_ls_number_reflns 19254
_refine_ls_number_restraints 0
_refine_ls_restrained_S_all 1.059
_refine_ls_R_factor_all 0.0516
_refine_ls_R_factor_gt 0.0424
_refine_ls_shift/su_max 0.001
_refine_ls_shift/su_mean 0.000
_refine_ls_structure_factor_coef Fsqd
_refine_ls_weighting_details 'calc w=1/[\s^2^(Fo^2^)+(0.0515P)^2^+1.8992P] where P=(Fo^2^+2Fc^2^)/3'
_refine_ls_weighting_scheme calc
_refine_ls_wR_factor_gt 0.1133
_refine_ls_wR_factor_ref 0.1178
_reflns_number_gt 16313
_reflns_number_total 19254
_reflns_threshold_expression >2sigma(I)
_cod_data_source_file ja4080198_si_006.cif
_cod_data_source_block shelxl
_cod_original_cell_volume 4230.6(15)
_cod_database_code 4120905

loop_
_symmetry_equiv_pos_as_xyz
'x, y, z'
'-x, -y, -z'

loop_
_atom_site_label
_atom_site_type_symbol
_atom_site_fract_x
_atom_site_fract_y
_atom_site_fract_z
_atom_site_U_iso_or_equiv
_atom_site_adp_type
_atom_site_occupancy
_atom_site_symmetry_multiplicity
_atom_site_calc_flag
_atom_site_refinement_flags
_atom_site_disorder_assembly
_atom_site_disorder_group
Cl1 Cl -0.10808(4) 0.42661(3) 0.30688(3) 0.01975(11) Uani 1 1 d . . .
C1 C 0.07985(14) 0.17361(13) 0.33593(13) 0.0140(4) Uani 1 1 d . . .
C2 C 0.15094(14) 0.12527(13) 0.36553(13) 0.0138(4) Uani 1 1 d . . .
C3 C 0.16049(15) 0.18256(13) 0.41377(13) 0.0147(4) Uani 1 1 d . . .
C4 C 0.09541(15) 0.26524(13) 0.41256(13) 0.0149(4) Uani 1 1 d . . .
C5 C 0.30209(15) 0.03652(13) 0.39671(13) 0.0169(4) Uani 1 1 d . . .
C6 C 0.39370(16) -0.01610(14) 0.38005(13) 0.0181(4) Uani 1 1 d . . .
C7 C 0.57196(16) -0.06861(14) 0.35699(14) 0.0203(5) Uani 1 1 d . . .
C8 C 0.56792(15) -0.12332(14) 0.30455(14) 0.0189(4) Uani 1 1 d . . .
C9 C 0.65083(17) -0.18378(16) 0.24842(15) 0.0252(5) Uani 1 1 d . . .
H9 H 0.6481 -0.2196 0.2113 0.030 Uiso 1 1 calc R . .
C10 C 0.73707(17) -0.19071(17) 0.24773(16) 0.0292(6) Uani 1 1 d . . .
H10 H 0.7940 -0.2324 0.2104 0.035 Uiso 1 1 calc R . .
C11 C 0.74162(17) -0.13732(17) 0.30108(16) 0.0281(5) Uani 1 1 d . . .
H11 H 0.8014 -0.1431 0.3000 0.034 Uiso 1 1 calc R . .
C12 C 0.65912(17) -0.07574(16) 0.35577(15) 0.0240(5) Uani 1 1 d . . .
H12 H 0.6620 -0.0390 0.3918 0.029 Uiso 1 1 calc R . .
C13 C 0.03878(15) 0.15010(13) 0.28077(13) 0.0151(4) Uani 1 1 d . . .
C14 C -0.07023(15) 0.19680(14) 0.31582(14) 0.0190(4) Uani 1 1 d . . .
H14A H -0.0902 0.2597 0.3198 0.028 Uiso 1 1 calc R . .
H14B H -0.0932 0.1783 0.3700 0.028 Uiso 1 1 calc R . .
H14C H -0.0966 0.1821 0.2799 0.028 Uiso 1 1 calc R . .
C15 C 0.06658(16) 0.05203(14) 0.27892(14) 0.0196(5) Uani 1 1 d . . .
H15A H 0.0399 0.0365 0.2438 0.029 Uiso 1 1 calc R . .
H15B H 0.0419 0.0365 0.3341 0.029 Uiso 1 1 calc R . .
H15C H 0.1357 0.0205 0.2577 0.029 Uiso 1 1 calc R . .
C16 C 0.07775(15) 0.17410(13) 0.19552(13) 0.0147(4) Uani 1 1 d . . .
C17 C 0.16019(15) 0.13018(13) 0.13136(14) 0.0170(4) Uani 1 1 d . . .
C18 C 0.16336(15) 0.18380(14) 0.06591(13) 0.0176(4) Uani 1 1 d . . .
C19 C 0.08277(15) 0.26067(14) 0.08989(13) 0.0160(4) Uani 1 1 d . . .
C20 C 0.32036(17) 0.04422(15) 0.01727(15) 0.0240(5) Uani 1 1 d . . .
C21 C 0.40547(17) -0.01735(15) -0.02537(15) 0.0250(5) Uani 1 1 d . . .
C22 C 0.56198(16) -0.15940(15) -0.07056(14) 0.0211(5) Uani 1 1 d . . .
C23 C 0.56784(16) -0.10949(14) -0.13744(14) 0.0215(5) Uani 1 1 d . . .
C24 C 0.64728(17) -0.13968(15) -0.20792(14) 0.0216(5) Uani 1 1 d . . .
H24 H 0.6509 -0.1062 -0.2535 0.026 Uiso 1 1 calc R . .
C25 C 0.72120(17) -0.21955(15) -0.21057(15) 0.0227(5) Uani 1 1 d . . .
H25 H 0.7762 -0.2404 -0.2581 0.027 Uiso 1 1 calc R . .
C26 C 0.71581(17) -0.26960(15) -0.14436(15) 0.0229(5) Uani 1 1 d . . .
H26 H 0.7668 -0.3244 -0.1473 0.027 Uiso 1 1 calc R . .
C27 C 0.63617(17) -0.23981(15) -0.07402(15) 0.0239(5) Uani 1 1 d . . .
H27 H 0.6324 -0.2739 -0.0289 0.029 Uiso 1 1 calc R . .
C28 C 0.04955(15) 0.34324(14) 0.04769(13) 0.0159(4) Uani 1 1 d . . .
C29 C -0.05950(16) 0.39002(15) 0.07889(15) 0.0211(5) Uani 1 1 d . . .
H29A H -0.0830 0.4068 0.1373 0.032 Uiso 1 1 calc R . .
H29B H -0.0851 0.3509 0.0694 0.032 Uiso 1 1 calc R . .
H29C H -0.0796 0.4420 0.0498 0.032 Uiso 1 1 calc R . .
C30 C 0.08374(17) 0.32110(15) -0.04459(14) 0.0209(5) Uani 1 1 d . . .
H30A H 0.0618 0.3746 -0.0712 0.031 Uiso 1 1 calc R . .
H30B H 0.0582 0.2824 -0.0551 0.031 Uiso 1 1 calc R . .
H30C H 0.1530 0.2922 -0.0662 0.031 Uiso 1 1 calc R . .
C31 C 0.09018(15) 0.40276(13) 0.06381(13) 0.0161(4) Uani 1 1 d . . .
C32 C 0.16649(15) 0.41875(13) 0.01784(13) 0.0163(4) Uani 1 1 d . . .
C33 C 0.17348(15) 0.47868(13) 0.06507(13) 0.0159(4) Uani 1 1 d . . .
C34 C 0.10232(16) 0.49740(13) 0.13943(13) 0.0168(4) Uani 1 1 d . . .
C35 C 0.32591(16) 0.42142(14) -0.05789(13) 0.0174(4) Uani 1 1 d . . .
C36 C 0.42031(16) 0.38279(14) -0.09234(14) 0.0183(4) Uani 1 1 d . . .
C37 C 0.60017(16) 0.32962(14) -0.12104(14) 0.0198(5) Uani 1 1 d . . .
C38 C 0.59260(17) 0.26707(15) -0.16145(15) 0.0216(5) Uani 1 1 d . . .
C39 C 0.67319(17) 0.19191(15) -0.20114(15) 0.0244(5) Uani 1 1 d . . .
H39 H 0.6682 0.1484 -0.2275 0.029 Uiso 1 1 calc R . .
C40 C 0.76063(17) 0.18208(15) -0.20135(16) 0.0267(5) Uani 1 1 d . . .
H40 H 0.8160 0.1318 -0.2287 0.032 Uiso 1 1 calc R . .
C41 C 0.76782(18) 0.24502(16) -0.16195(17) 0.0283(5) Uani 1 1 d . . .
H41 H 0.8282 0.2376 -0.1632 0.034 Uiso 1 1 calc R . .
C42 C 0.68749(17) 0.31910(16) -0.12049(16) 0.0256(5) Uani 1 1 d . . .
H42 H 0.6924 0.3615 -0.0925 0.031 Uiso 1 1 calc R . .
C43 C 0.07829(16) 0.55055(13) 0.21623(13) 0.0170(4) Uani 1 1 d . . .
C44 C -0.02981(16) 0.60575(14) 0.25381(14) 0.0217(5) Uani 1 1 d . . .
H44A H -0.0517 0.6448 0.2144 0.033 Uiso 1 1 calc R . .
H44B H -0.0440 0.6400 0.3030 0.033 Uiso 1 1 calc R . .
H44C H -0.0621 0.5674 0.2679 0.033 Uiso 1 1 calc R . .
C45 C 0.12592(18) 0.61297(14) 0.19505(14) 0.0223(5) Uani 1 1 d . . .
H45A H 0.1947 0.5796 0.1719 0.033 Uiso 1 1 calc R . .
H45B H 0.1098 0.6479 0.2444 0.033 Uiso 1 1 calc R . .
H45C H 0.1037 0.6513 0.1553 0.033 Uiso 1 1 calc R . .
C46 C 0.11561(15) 0.48957(13) 0.27590(13) 0.0160(4) Uani 1 1 d . . .
C47 C 0.20575(16) 0.44926(14) 0.27902(13) 0.0176(4) Uani 1 1 d . . .
C48 C 0.20386(15) 0.39546(14) 0.34472(13) 0.0170(4) Uani 1 1 d . . .
C49 C 0.11328(15) 0.40199(13) 0.38114(13) 0.0149(4) Uani 1 1 d . . .
C50 C 0.37800(16) 0.34903(16) 0.26066(15) 0.0234(5) Uani 1 1 d . . .
C51 C 0.46761(17) 0.29155(17) 0.22156(15) 0.0250(5) Uani 1 1 d . . .
C52 C 0.62868(18) 0.19619(18) 0.11212(16) 0.0311(6) Uani 1 1 d . . .
C53 C 0.62039(17) 0.14713(18) 0.17855(16) 0.0289(5) Uani 1 1 d . . .
C54 C 0.6865(2) 0.06188(19) 0.17319(19) 0.0361(6) Uani 1 1 d . . .
H54 H 0.6799 0.0278 0.2182 0.043 Uiso 1 1 calc R . .
C55 C 0.7625(2) 0.0273(2) 0.10077(19) 0.0418(7) Uani 1 1 d . . .
H55 H 0.8084 -0.0308 0.0964 0.050 Uiso 1 1 calc R . .
C56 C 0.7717(2) 0.0766(2) 0.0350(2) 0.0472(8) Uani 1 1 d . . .
H56 H 0.8247 0.0525 -0.0136 0.057 Uiso 1 1 calc R . .
C57 C 0.7044(2) 0.1609(2) 0.03938(19) 0.0435(7) Uani 1 1 d . . .
H57 H 0.7097 0.1940 -0.0064 0.052 Uiso 1 1 calc R . .
C58 C 0.07412(15) 0.35272(13) 0.44898(13) 0.0147(4) Uani 1 1 d . . .
C59 C 0.12207(16) 0.33894(14) 0.51286(13) 0.0179(4) Uani 1 1 d . . .
H59A H 0.0991 0.3050 0.5551 0.027 Uiso 1 1 calc R . .
H59B H 0.1068 0.3954 0.5376 0.027 Uiso 1 1 calc R . .
H59C H 0.1908 0.3077 0.4865 0.027 Uiso 1 1 calc R . .
C60 C -0.03322(15) 0.40310(14) 0.49214(14) 0.0183(4) Uani 1 1 d . . .
H60A H -0.0652 0.4136 0.4524 0.027 Uiso 1 1 calc R . .
H60B H -0.0466 0.4587 0.5173 0.027 Uiso 1 1 calc R . .
H60C H -0.0562 0.3690 0.5342 0.027 Uiso 1 1 calc R . .
N1 N 0.04678(12) 0.25850(11) 0.36531(11) 0.0150(4) Uani 1 1 d . . .
H1 H 0.0006 0.3027 0.3553 0.018 Uiso 1 1 calc R . .
N2 N 0.03188(13) 0.25338(11) 0.16878(11) 0.0162(4) Uani 1 1 d . . .
H2 H -0.0229 0.2941 0.1984 0.019 Uiso 1 1 calc R . .
N3 N 0.05224(13) 0.45080(11) 0.13777(11) 0.0165(4) Uani 1 1 d . . .
H3 H 0.0027 0.4516 0.1784 0.020 Uiso 1 1 calc R . .
N4 N 0.06007(13) 0.46018(11) 0.33895(11) 0.0152(4) Uani 1 1 d . . .
H4 H -0.0009 0.4764 0.3505 0.018 Uiso 1 1 calc R . .
S1 S 0.22936(4) 0.01461(3) 0.35616(3) 0.01642(11) Uani 1 1 d . . .
S2 S 0.24517(4) 0.13353(3) 0.46130(3) 0.01748(11) Uani 1 1 d . . .
S3 S 0.46295(4) 0.00567(4) 0.42455(4) 0.02315(13) Uani 1 1 d . . .
S4 S 0.45410(4) -0.11263(4) 0.31534(4) 0.02177(13) Uani 1 1 d . . .
S5 S 0.25652(4) 0.02914(4) 0.11714(4) 0.02848(14) Uani 1 1 d . . .
S6 S 0.26464(4) 0.14273(4) -0.02260(4) 0.02785(14) Uani 1 1 d . . .
S7 S 0.47165(4) -0.00765(4) -0.12579(4) 0.02699(14) Uani 1 1 d . . .
S8 S 0.45848(4) -0.11564(4) 0.01541(4) 0.02816(14) Uani 1 1 d . . .
S9 S 0.25230(4) 0.38346(3) -0.08048(3) 0.01847(12) Uani 1 1 d . . .
S10 S 0.26533(4) 0.51105(3) 0.01603(3) 0.01932(12) Uani 1 1 d . . .
S11 S 0.49487(4) 0.42225(4) -0.07362(4) 0.02235(13) Uani 1 1 d . . .
S12 S 0.47951(4) 0.29036(4) -0.16248(4) 0.02405(13) Uani 1 1 d . . .
S13 S 0.31790(4) 0.44349(4) 0.21739(4) 0.02307(13) Uani 1 1 d . . .
S14 S 0.31201(4) 0.33590(4) 0.35974(4) 0.02313(13) Uani 1 1 d . . .
S15 S 0.52218(4) 0.19791(4) 0.26779(4) 0.03022(15) Uani 1 1 d . . .
S16 S 0.53945(5) 0.30271(5) 0.12508(4) 0.03238(15) Uani 1 1 d . . .
P1 P 0.61734(4) 0.30185(4) 0.45864(4) 0.02190(13) Uani 1 1 d . . .
C61 C 0.60790(17) 0.36468(16) 0.37313(15) 0.0245(5) Uani 1 1 d . . .
C62 C 0.52133(17) 0.40618(15) 0.36063(16) 0.0251(5) Uani 1 1 d . . .
H62 H 0.4659 0.4036 0.3986 0.030 Uiso 1 1 calc R . .
C63 C 0.51738(19) 0.45129(17) 0.29187(17) 0.0306(6) Uani 1 1 d . . .
H63 H 0.4590 0.4793 0.2828 0.037 Uiso 1 1 calc R . .
C64 C 0.5976(2) 0.45577(19) 0.23674(17) 0.0343(6) Uani 1 1 d . . .
H64 H 0.5936 0.4870 0.1902 0.041 Uiso 1 1 calc R . .
C65 C 0.6838(2) 0.41523(19) 0.24840(18) 0.0368(6) Uani 1 1 d . . .
H65 H 0.7385 0.4192 0.2106 0.044 Uiso 1 1 calc R . .
C66 C 0.68928(17) 0.36887(17) 0.31580(16) 0.0300(6) Uani 1 1 d . . .
H66 H 0.7484 0.3396 0.3234 0.036 Uiso 1 1 calc R . .
C67 C 0.65860(16) 0.34444(16) 0.52122(15) 0.0243(5) Uani 1 1 d . . .
C68 C 0.69526(17) 0.40559(16) 0.49336(17) 0.0276(5) Uani 1 1 d . . .
H68 H 0.6966 0.4268 0.4417 0.033 Uiso 1 1 calc R . .
C69 C 0.72949(18) 0.43520(17) 0.54076(17) 0.0308(6) Uani 1 1 d . . .
H69 H 0.7532 0.4775 0.5219 0.037 Uiso 1 1 calc R . .
C70 C 0.72952(19) 0.40365(18) 0.61566(17) 0.0330(6) Uani 1 1 d . . .
H70 H 0.7552 0.4227 0.6471 0.040 Uiso 1 1 calc R . .
C71 C 0.69163(19) 0.34364(18) 0.64461(17) 0.0329(6) Uani 1 1 d . . .
H71 H 0.6906 0.3227 0.6963 0.039 Uiso 1 1 calc R . .
C72 C 0.65575(19) 0.31460(16) 0.59862(16) 0.0286(5) Uani 1 1 d . . .
H72 H 0.6291 0.2745 0.6190 0.034 Uiso 1 1 calc R . .
C73 C 0.50329(16) 0.30646(16) 0.51798(15) 0.0240(5) Uani 1 1 d . . .
C74 C 0.43921(17) 0.37590(17) 0.57770(17) 0.0302(6) Uani 1 1 d . . .
H74 H 0.4587 0.4162 0.5915 0.036 Uiso 1 1 calc R . .
C75 C 0.34669(19) 0.38474(19) 0.61632(18) 0.0366(7) Uani 1 1 d . . .
H75 H 0.3026 0.4314 0.6565 0.044 Uiso 1 1 calc R . .
C76 C 0.31910(18) 0.32487(19) 0.59577(18) 0.0352(6) Uani 1 1 d . . .
H76 H 0.2559 0.3315 0.6220 0.042 Uiso 1 1 calc R . .
C77 C 0.38195(18) 0.25639(18) 0.53824(17) 0.0319(6) Uani 1 1 d . . .
H77 H 0.3620 0.2162 0.5251 0.038 Uiso 1 1 calc R . .
C78 C 0.47520(18) 0.24573(17) 0.49898(16) 0.0270(5) Uani 1 1 d . . .
H78 H 0.5190 0.1979 0.4599 0.032 Uiso 1 1 calc R . .
C79 C 0.69990(16) 0.19164(15) 0.41905(15) 0.0230(5) Uani 1 1 d . . .
C80 C 0.72025(18) 0.16380(17) 0.33853(16) 0.0290(6) Uani 1 1 d . . .
H80 H 0.6889 0.2023 0.3056 0.035 Uiso 1 1 calc R . .
C81 C 0.7861(2) 0.08008(18) 0.30726(18) 0.0335(6) Uani 1 1 d . . .
H81 H 0.8010 0.0618 0.2524 0.040 Uiso 1 1 calc R . .
C82 C 0.83023(19) 0.02297(17) 0.35557(18) 0.0314(6) Uani 1 1 d . . .
H82 H 0.8752 -0.0344 0.3338 0.038 Uiso 1 1 calc R . .
C83 C 0.80911(19) 0.04911(16) 0.43531(17) 0.0305(6) Uani 1 1 d . . .
H83 H 0.8392 0.0094 0.4683 0.037 Uiso 1 1 calc R . .
C84 C 0.74381(17) 0.13346(16) 0.46768(16) 0.0265(5) Uani 1 1 d . . .
H84 H 0.7293 0.1512 0.5226 0.032 Uiso 1 1 calc R . .
C85 C 0.9460(2) 0.19034(18) 0.55080(17) 0.0329(6) Uani 1 1 d . . .
Cl2 Cl 0.97625(6) 0.20440(5) 0.63457(4) 0.04090(17) Uani 1 1 d . A .
Cl3 Cl 0.90276(9) 0.11023(9) 0.56620(9) 0.0358(3) Uani 0.80 1 d P A 1
Cl3A Cl 0.9460(4) 0.0912(4) 0.5405(4) 0.0478(14) Uani 0.20 1 d P A 2

loop_
_atom_site_aniso_label
_atom_site_aniso_U_11
_atom_site_aniso_U_22
_atom_site_aniso_U_33
_atom_site_aniso_U_23
_atom_site_aniso_U_13
_atom_site_aniso_U_12
Cl1 0.0142(2) 0.0187(3) 0.0212(3) 0.0015(2) -0.0051(2) -0.0030(2)
C1 0.0122(9) 0.0131(10) 0.0131(10) 0.0011(8) -0.0020(8) -0.0039(8)
C2 0.0122(9) 0.0124(9) 0.0130(10) 0.0004(8) -0.0018(8) -0.0035(8)
C3 0.0140(10) 0.0152(10) 0.0134(10) 0.0007(8) -0.0035(8) -0.0057(8)
C4 0.0155(10) 0.0150(10) 0.0129(10) 0.0009(8) -0.0051(8) -0.0050(8)
C5 0.0172(10) 0.0137(10) 0.0189(11) 0.0009(8) -0.0071(9) -0.0050(9)
C6 0.0167(10) 0.0183(10) 0.0164(11) 0.0010(8) -0.0063(9) -0.0043(9)
C7 0.0158(10) 0.0188(11) 0.0209(12) 0.0014(9) -0.0066(9) -0.0023(9)
C8 0.0152(10) 0.0192(11) 0.0183(11) 0.0019(9) -0.0075(9) -0.0025(9)
C9 0.0211(12) 0.0266(12) 0.0201(12) -0.0039(10) -0.0063(10) -0.0026(10)
C10 0.0176(11) 0.0328(14) 0.0227(13) -0.0031(10) -0.0033(10) 0.0003(10)
C11 0.0162(11) 0.0366(14) 0.0263(13) 0.0044(11) -0.0056(10) -0.0082(11)
C12 0.0205(11) 0.0269(12) 0.0233(12) 0.0023(10) -0.0092(10) -0.0077(10)
C13 0.0121(9) 0.0145(10) 0.0175(11) 0.0008(8) -0.0048(8) -0.0048(8)
C14 0.0119(10) 0.0203(11) 0.0232(12) 0.0031(9) -0.0052(9) -0.0063(9)
C15 0.0194(11) 0.0164(10) 0.0236(12) 0.0018(9) -0.0090(9) -0.0070(9)
C16 0.0146(10) 0.0132(10) 0.0165(11) 0.0014(8) -0.0077(8) -0.0043(8)
C17 0.0145(10) 0.0145(10) 0.0185(11) 0.0012(8) -0.0059(9) -0.0031(8)
C18 0.0164(10) 0.0159(10) 0.0154(11) 0.0018(8) -0.0024(9) -0.0048(9)
C19 0.0151(10) 0.0168(10) 0.0159(11) 0.0010(8) -0.0051(8) -0.0068(8)
C20 0.0214(12) 0.0202(11) 0.0197(12) 0.0050(9) -0.0026(10) -0.0032(10)
C21 0.0231(12) 0.0202(11) 0.0198(12) 0.0049(9) -0.0014(10) -0.0036(10)
C22 0.0169(11) 0.0202(11) 0.0188(12) -0.0002(9) -0.0019(9) -0.0044(9)
C23 0.0183(11) 0.0183(11) 0.0206(12) 0.0018(9) -0.0035(9) -0.0037(9)
C24 0.0216(11) 0.0237(12) 0.0164(11) 0.0031(9) -0.0034(9) -0.0094(10)
C25 0.0197(11) 0.0247(12) 0.0201(12) -0.0011(9) -0.0019(9) -0.0096(10)
C26 0.0198(11) 0.0191(11) 0.0229(12) -0.0001(9) -0.0065(10) -0.0024(9)
C27 0.0234(12) 0.0204(11) 0.0219(12) 0.0041(9) -0.0065(10) -0.0052(10)
C28 0.0137(10) 0.0161(10) 0.0157(11) 0.0034(8) -0.0062(8) -0.0038(8)
C29 0.0163(11) 0.0218(11) 0.0247(12) 0.0049(9) -0.0101(9) -0.0057(9)
C30 0.0248(12) 0.0225(11) 0.0165(11) 0.0034(9) -0.0092(10) -0.0095(10)
C31 0.0165(10) 0.0137(10) 0.0152(11) 0.0013(8) -0.0072(9) -0.0024(8)
C32 0.0167(10) 0.0144(10) 0.0142(11) 0.0018(8) -0.0057(9) -0.0031(8)
C33 0.0152(10) 0.0135(10) 0.0159(11) 0.0021(8) -0.0058(8) -0.0033(8)
C34 0.0186(10) 0.0137(10) 0.0160(11) 0.0022(8) -0.0074(9) -0.0037(8)
C35 0.0182(10) 0.0157(10) 0.0139(10) 0.0002(8) -0.0019(9) -0.0057(9)
C36 0.0187(11) 0.0180(10) 0.0167(11) 0.0014(8) -0.0040(9) -0.0081(9)
C37 0.0178(11) 0.0170(11) 0.0194(12) 0.0020(9) -0.0018(9) -0.0063(9)
C38 0.0197(11) 0.0197(11) 0.0228(12) 0.0029(9) -0.0046(10) -0.0084(9)
C39 0.0212(12) 0.0156(11) 0.0292(13) -0.0004(9) -0.0015(10) -0.0065(9)
C40 0.0197(11) 0.0183(11) 0.0320(14) 0.0022(10) -0.0010(10) -0.0054(10)
C41 0.0179(11) 0.0272(13) 0.0365(15) 0.0050(11) -0.0055(11) -0.0102(10)
C42 0.0222(12) 0.0259(12) 0.0300(14) 0.0029(10) -0.0065(10) -0.0137(10)
C43 0.0174(10) 0.0140(10) 0.0151(11) 0.0013(8) -0.0041(9) -0.0038(8)
C44 0.0233(12) 0.0168(11) 0.0159(11) 0.0001(8) -0.0048(9) -0.0016(9)
C45 0.0307(13) 0.0153(10) 0.0189(12) 0.0007(9) -0.0053(10) -0.0105(10)
C46 0.0187(10) 0.0137(10) 0.0131(10) -0.0006(8) -0.0035(9) -0.0060(8)
C47 0.0188(11) 0.0178(10) 0.0147(11) 0.0015(8) -0.0035(9) -0.0081(9)
C48 0.0153(10) 0.0168(10) 0.0167(11) 0.0016(8) -0.0056(9) -0.0050(9)
C49 0.0164(10) 0.0133(10) 0.0138(10) 0.0008(8) -0.0061(8) -0.0045(8)
C50 0.0176(11) 0.0300(13) 0.0227(12) 0.0075(10) -0.0069(10) -0.0110(10)
C51 0.0187(11) 0.0351(13) 0.0237(13) 0.0091(10) -0.0095(10) -0.0132(10)
C52 0.0221(12) 0.0428(15) 0.0253(14) 0.0059(11) -0.0073(11) -0.0122(12)
C53 0.0192(12) 0.0398(15) 0.0271(14) 0.0044(11) -0.0101(10) -0.0106(11)
C54 0.0286(14) 0.0394(16) 0.0382(16) 0.0051(12) -0.0158(13) -0.0095(12)
C55 0.0317(15) 0.0416(17) 0.0449(18) -0.0049(14) -0.0171(14) -0.0046(13)
C56 0.0292(15) 0.060(2) 0.0346(17) -0.0071(15) -0.0037(13) -0.0068(15)
C57 0.0298(15) 0.057(2) 0.0282(15) 0.0041(14) -0.0038(12) -0.0097(14)
C58 0.0156(10) 0.0138(10) 0.0126(10) -0.0008(8) -0.0042(8) -0.0046(8)
C59 0.0217(11) 0.0156(10) 0.0152(11) -0.0003(8) -0.0076(9) -0.0056(9)
C60 0.0167(10) 0.0152(10) 0.0166(11) -0.0007(8) -0.0012(9) -0.0042(9)
N1 0.0125(8) 0.0137(8) 0.0151(9) -0.0009(7) -0.0052(7) -0.0016(7)
N2 0.0126(8) 0.0139(8) 0.0170(9) 0.0011(7) -0.0045(7) -0.0013(7)
N3 0.0161(9) 0.0155(9) 0.0144(9) 0.0017(7) -0.0030(7) -0.0055(7)
N4 0.0136(8) 0.0144(8) 0.0133(9) 0.0004(7) -0.0030(7) -0.0033(7)
S1 0.0145(2) 0.0121(2) 0.0212(3) 0.0003(2) -0.0082(2) -0.0026(2)
S2 0.0166(2) 0.0151(2) 0.0187(3) -0.0011(2) -0.0088(2) -0.0024(2)
S3 0.0157(3) 0.0243(3) 0.0254(3) -0.0073(2) -0.0100(2) -0.0011(2)
S4 0.0168(3) 0.0189(3) 0.0253(3) -0.0058(2) -0.0091(2) -0.0010(2)
S5 0.0241(3) 0.0185(3) 0.0213(3) 0.0050(2) 0.0007(2) 0.0032(2)
S6 0.0245(3) 0.0192(3) 0.0202(3) 0.0044(2) 0.0009(2) 0.0013(2)
S7 0.0219(3) 0.0201(3) 0.0219(3) 0.0061(2) -0.0004(2) 0.0002(2)
S8 0.0225(3) 0.0224(3) 0.0200(3) 0.0062(2) 0.0011(2) 0.0008(2)
S9 0.0174(3) 0.0191(3) 0.0147(3) -0.0020(2) -0.0032(2) -0.0053(2)
S10 0.0198(3) 0.0171(3) 0.0180(3) -0.0012(2) -0.0023(2) -0.0079(2)
S11 0.0200(3) 0.0197(3) 0.0249(3) -0.0035(2) -0.0058(2) -0.0069(2)
S12 0.0176(3) 0.0223(3) 0.0277(3) -0.0084(2) -0.0042(2) -0.0055(2)
S13 0.0189(3) 0.0277(3) 0.0232(3) 0.0080(2) -0.0070(2) -0.0117(2)
S14 0.0172(3) 0.0317(3) 0.0203(3) 0.0078(2) -0.0084(2) -0.0097(2)
S15 0.0199(3) 0.0383(4) 0.0260(3) 0.0101(3) -0.0089(3) -0.0069(3)
S16 0.0217(3) 0.0393(4) 0.0281(4) 0.0114(3) -0.0047(3) -0.0101(3)
P1 0.0140(3) 0.0233(3) 0.0248(3) 0.0082(2) -0.0059(2) -0.0063(2)
C61 0.0178(11) 0.0254(12) 0.0269(13) 0.0093(10) -0.0075(10) -0.0075(10)
C62 0.0179(11) 0.0234(12) 0.0313(14) 0.0065(10) -0.0100(10) -0.0059(10)
C63 0.0246(13) 0.0285(13) 0.0382(16) 0.0104(11) -0.0155(12) -0.0084(11)
C64 0.0354(15) 0.0396(15) 0.0290(15) 0.0191(12) -0.0154(12) -0.0161(13)
C65 0.0262(13) 0.0454(17) 0.0329(15) 0.0156(13) -0.0060(12) -0.0152(13)
C66 0.0150(11) 0.0362(14) 0.0334(15) 0.0133(11) -0.0088(11) -0.0073(11)
C67 0.0143(10) 0.0255(12) 0.0268(13) 0.0044(10) -0.0054(10) -0.0044(9)
C68 0.0183(11) 0.0266(13) 0.0335(14) 0.0079(11) -0.0082(11) -0.0071(10)
C69 0.0202(12) 0.0269(13) 0.0416(16) 0.0034(11) -0.0074(11) -0.0094(11)
C70 0.0238(13) 0.0365(15) 0.0358(16) -0.0061(12) -0.0080(12) -0.0106(11)
C71 0.0298(14) 0.0369(15) 0.0240(14) 0.0022(11) -0.0064(11) -0.0092(12)
C72 0.0281(13) 0.0262(13) 0.0274(14) 0.0063(10) -0.0079(11) -0.0100(11)
C73 0.0162(11) 0.0270(12) 0.0261(13) 0.0115(10) -0.0069(10) -0.0083(10)
C74 0.0172(11) 0.0291(13) 0.0352(15) 0.0087(11) -0.0032(11) -0.0071(10)
C75 0.0191(12) 0.0346(15) 0.0393(17) 0.0088(12) -0.0006(12) -0.0046(11)
C76 0.0178(12) 0.0455(16) 0.0387(16) 0.0214(13) -0.0096(12) -0.0132(12)
C77 0.0252(13) 0.0421(16) 0.0362(15) 0.0184(12) -0.0154(12) -0.0200(12)
C78 0.0209(12) 0.0327(13) 0.0283(14) 0.0119(11) -0.0109(11) -0.0118(11)
C79 0.0144(10) 0.0231(12) 0.0301(13) 0.0061(10) -0.0064(10) -0.0083(9)
C80 0.0252(13) 0.0351(14) 0.0319(14) 0.0049(11) -0.0158(11) -0.0132(11)
C81 0.0331(14) 0.0377(15) 0.0325(15) -0.0002(12) -0.0142(12) -0.0147(12)
C82 0.0288(13) 0.0240(13) 0.0440(17) 0.0005(11) -0.0120(12) -0.0136(11)
C83 0.0288(13) 0.0222(12) 0.0342(15) 0.0083(11) -0.0099(12) -0.0070(11)
C84 0.0236(12) 0.0263(12) 0.0248(13) 0.0065(10) -0.0065(10) -0.0084(10)
C85 0.0378(15) 0.0316(14) 0.0340(15) 0.0074(11) -0.0121(13) -0.0200(13)
Cl2 0.0515(4) 0.0428(4) 0.0313(4) -0.0014(3) -0.0097(3) -0.0256(4)
Cl3 0.0439(7) 0.0284(6) 0.0444(7) 0.0103(5) -0.0203(6) -0.0211(6)
Cl3A 0.066(4) 0.032(3) 0.062(4) 0.018(2) -0.035(3) -0.027(3)

loop_
_atom_type_symbol
_atom_type_description
_atom_type_scat_dispersion_real
_atom_type_scat_dispersion_imag
_atom_type_scat_source
C C 0.0033 0.0016 'International Tables Vol C Tables 4.2.6.8 and 6.1.1.4'
H H 0.0000 0.0000 'International Tables Vol C Tables 4.2.6.8 and 6.1.1.4'
N N 0.0061 0.0033 'International Tables Vol C Tables 4.2.6.8 and 6.1.1.4'
P P 0.1023 0.0942 'International Tables Vol C Tables 4.2.6.8 and 6.1.1.4'
S S 0.1246 0.1234 'International Tables Vol C Tables 4.2.6.8 and 6.1.1.4'
Cl Cl 0.1484 0.1585 'International Tables Vol C Tables 4.2.6.8 and 6.1.1.4'

loop_
_geom_angle_atom_site_label_1
_geom_angle_atom_site_label_2
_geom_angle_atom_site_label_3
_geom_angle
C2 C1 N1 106.04(18)
C2 C1 C13 132.80(18)
N1 C1 C13 121.14(18)
C1 C2 C3 108.33(18)
C1 C2 S1 135.28(16)
C3 C2 S1 116.39(16)
C4 C3 C2 107.90(18)
C4 C3 S2 135.94(16)
C2 C3 S2 116.11(16)
C3 C4 N1 106.30(17)
C3 C4 C58 132.57(19)
N1 C4 C58 121.10(18)
C6 C5 S1 122.73(17)
C6 C5 S2 121.96(17)
S1 C5 S2 115.31(12)
C5 C6 S4 123.82(17)
C5 C6 S3 121.49(17)
S4 C6 S3 114.67(12)
C12 C7 C8 120.4(2)
C12 C7 S3 123.15(18)
C8 C7 S3 116.47(17)
C9 C8 C7 120.4(2)
C9 C8 S4 123.12(18)
C7 C8 S4 116.42(17)
C10 C9 C8 118.9(2)
C10 C9 H9 120.6
C8 C9 H9 120.6
C9 C10 C11 120.9(2)
C9 C10 H10 119.5
C11 C10 H10 119.5
C12 C11 C10 120.3(2)
C12 C11 H11 119.9
C10 C11 H11 119.9
C11 C12 C7 119.1(2)
C11 C12 H12 120.5
C7 C12 H12 120.5
C16 C13 C1 109.54(17)
C16 C13 C15 109.55(17)
C1 C13 C15 109.06(17)
C16 C13 C14 111.57(18)
C1 C13 C14 109.55(17)
C15 C13 C14 107.51(17)
C13 C14 H14A 109.5
C13 C14 H14B 109.5
H14A C14 H14B 109.5
C13 C14 H14C 109.5
H14A C14 H14C 109.5
H14B C14 H14C 109.5
C13 C15 H15A 109.5
C13 C15 H15B 109.5
H15A C15 H15B 109.5
C13 C15 H15C 109.5
H15A C15 H15C 109.5
H15B C15 H15C 109.5
C17 C16 N2 105.66(19)
C17 C16 C13 131.72(19)
N2 C16 C13 122.59(18)
C16 C17 C18 108.51(19)
C16 C17 S5 134.13(18)
C18 C17 S5 117.33(16)
C19 C18 C17 108.30(19)
C19 C18 S6 134.72(18)
C17 C18 S6 116.95(16)
C18 C19 N2 105.89(19)
C18 C19 C28 132.1(2)
N2 C19 C28 121.89(18)
C21 C20 S6 122.54(19)
C21 C20 S5 120.83(19)
S6 C20 S5 116.62(13)
C20 C21 S8 121.54(19)
C20 C21 S7 123.20(19)
S8 C21 S7 115.26(13)
C27 C22 C23 120.1(2)
C27 C22 S8 122.87(19)
C23 C22 S8 117.03(17)
C24 C23 C22 120.6(2)
C24 C23 S7 122.96(19)
C22 C23 S7 116.46(17)
C25 C24 C23 118.9(2)
C25 C24 H24 120.5
C23 C24 H24 120.5
C24 C25 C26 120.8(2)
C24 C25 H25 119.6
C26 C25 H25 119.6
C27 C26 C25 120.3(2)
C27 C26 H26 119.8
C25 C26 H26 119.8
C26 C27 C22 119.2(2)
C26 C27 H27 120.4
C22 C27 H27 120.4
C19 C28 C31 109.08(17)
C19 C28 C30 110.04(17)
C31 C28 C30 109.29(18)
C19 C28 C29 110.64(18)
C31 C28 C29 109.94(18)
C30 C28 C29 107.83(18)
C28 C29 H29A 109.5
C28 C29 H29B 109.5
H29A C29 H29B 109.5
C28 C29 H29C 109.5
H29A C29 H29C 109.5
H29B C29 H29C 109.5
C28 C30 H30A 109.5
C28 C30 H30B 109.5
H30A C30 H30B 109.5
C28 C30 H30C 109.5
H30A C30 H30C 109.5
H30B C30 H30C 109.5
C32 C31 N3 106.44(18)
C32 C31 C28 132.2(2)
N3 C31 C28 121.25(19)
C31 C32 C33 107.92(19)
C31 C32 S9 135.56(17)
C33 C32 S9 116.52(16)
C34 C33 C32 108.12(19)
C34 C33 S10 136.37(17)
C32 C33 S10 115.50(16)
C33 C34 N3 106.48(18)
C33 C34 C43 132.4(2)
N3 C34 C43 120.92(19)
C36 C35 S9 122.04(17)
C36 C35 S10 123.21(17)
S9 C35 S10 114.71(12)
C35 C36 S12 122.43(17)
C35 C36 S11 122.72(17)
S12 C36 S11 114.82(13)
C42 C37 C38 120.8(2)
C42 C37 S11 122.45(18)
C38 C37 S11 116.76(18)
C37 C38 C39 120.2(2)
C37 C38 S12 116.55(18)
C39 C38 S12 123.22(18)
C40 C39 C38 118.9(2)
C40 C39 H39 120.5
C38 C39 H39 120.5
C41 C40 C39 120.6(2)
C41 C40 H40 119.7
C39 C40 H40 119.7
C40 C41 C42 120.8(2)
C40 C41 H41 119.6
C42 C41 H41 119.6
C37 C42 C41 118.7(2)
C37 C42 H42 120.7
C41 C42 H42 120.7
C34 C43 C46 108.98(17)
C34 C43 C45 109.34(18)
C46 C43 C45 108.97(18)
C34 C43 C44 110.52(18)
C46 C43 C44 111.24(18)
C45 C43 C44 107.75(18)
C43 C44 H44A 109.5
C43 C44 H44B 109.5
H44A C44 H44B 109.5
C43 C44 H44C 109.5
H44A C44 H44C 109.5
H44B C44 H44C 109.5
C43 C45 H45A 109.5
C43 C45 H45B 109.5
H45A C45 H45B 109.5
C43 C45 H45C 109.5
H45A C45 H45C 109.5
H45B C45 H45C 109.5
C47 C46 N4 105.99(19)
C47 C46 C43 130.5(2)
N4 C46 C43 123.44(19)
C46 C47 C48 108.17(19)
C46 C47 S13 135.10(18)
C48 C47 S13 116.48(17)
C49 C48 C47 108.64(19)
C49 C48 S14 134.96(18)
C47 C48 S14 116.37(17)
C48 C49 N4 106.00(19)
C48 C49 C58 130.4(2)
N4 C49 C58 123.46(19)
C51 C50 S14 121.91(19)
C51 C50 S13 122.87(19)
S14 C50 S13 115.21(13)
C50 C51 S16 124.5(2)
C50 C51 S15 120.3(2)
S16 C51 S15 115.11(14)
C53 C52 C57 120.4(3)
C53 C52 S16 116.7(2)
C57 C52 S16 122.9(2)
C52 C53 C54 120.6(3)
C52 C53 S15 116.8(2)
C54 C53 S15 122.6(2)
C53 C54 C55 118.8(3)
C53 C54 H54 120.6
C55 C54 H54 120.6
C56 C55 C54 120.6(3)
C56 C55 H55 119.7
C54 C55 H55 119.7
C55 C56 C57 120.7(3)
C55 C56 H56 119.7
C57 C56 H56 119.7
C56 C57 C52 118.9(3)
C56 C57 H57 120.6
C52 C57 H57 120.6
C4 C58 C49 108.72(17)
C4 C58 C60 109.60(17)
C49 C58 C60 111.61(18)
C4 C58 C59 109.37(17)
C49 C58 C59 109.52(17)
C60 C58 C59 108.00(17)
C58 C59 H59A 109.5
C58 C59 H59B 109.5
H59A C59 H59B 109.5
C58 C59 H59C 109.5
H59A C59 H59C 109.5
H59B C59 H59C 109.5
C58 C60 H60A 109.5
C58 C60 H60B 109.5
H60A C60 H60B 109.5
C58 C60 H60C 109.5
H60A C60 H60C 109.5
H60B C60 H60C 109.5
C1 N1 C4 111.42(17)
C1 N1 H1 124.3
C4 N1 H1 124.3
C19 N2 C16 111.64(18)
C19 N2 H2 124.2
C16 N2 H2 124.2
C34 N3 C31 111.04(18)
C34 N3 H3 124.5
C31 N3 H3 124.5
C49 N4 C46 111.19(18)
C49 N4 H4 124.4
C46 N4 H4 124.4
C2 S1 C5 92.68(10)
C3 S2 C5 92.53(10)
C7 S3 C6 94.95(11)
C6 S4 C8 94.64(11)
C17 S5 C20 94.63(11)
C18 S6 C20 94.45(11)
C23 S7 C21 95.67(11)
C22 S8 C21 95.55(11)
C32 S9 C35 92.11(10)
C33 S10 C35 92.25(10)
C37 S11 C36 94.91(11)
C38 S12 C36 95.12(11)
C47 S13 C50 92.29(11)
C48 S14 C50 92.52(11)
C53 S15 C51 94.67(12)
C51 S16 C52 95.09(12)
C73 P1 C61 109.04(11)
C73 P1 C79 110.33(11)
C61 P1 C79 107.26(12)
C73 P1 C67 109.23(12)
C61 P1 C67 110.42(12)
C79 P1 C67 110.54(11)
C62 C61 C66 119.5(2)
C62 C61 P1 120.70(19)
C66 C61 P1 119.73(18)
C63 C62 C61 119.2(2)
C63 C62 H62 120.4
C61 C62 H62 120.4
C64 C63 C62 120.6(2)
C64 C63 H63 119.7
C62 C63 H63 119.7
C63 C64 C65 120.9(3)
C63 C64 H64 119.6
C65 C64 H64 119.6
C66 C65 C64 119.2(3)
C66 C65 H65 120.4
C64 C65 H65 120.4
C65 C66 C61 120.6(2)
C65 C66 H66 119.7
C61 C66 H66 119.7
C68 C67 C72 119.2(2)
C68 C67 P1 120.9(2)
C72 C67 P1 119.86(19)
C69 C68 C67 120.2(3)
C69 C68 H68 119.9
C67 C68 H68 119.9
C68 C69 C70 120.5(2)
C68 C69 H69 119.7
C70 C69 H69 119.7
C69 C70 C71 119.7(2)
C69 C70 H70 120.2
C71 C70 H70 120.2
C72 C71 C70 120.4(3)
C72 C71 H71 119.8
C70 C71 H71 119.8
C71 C72 C67 119.9(2)
C71 C72 H72 120.0
C67 C72 H72 120.0
C78 C73 C74 120.5(2)
C78 C73 P1 119.5(2)
C74 C73 P1 119.68(19)
C75 C74 C73 119.1(3)
C75 C74 H74 120.5
C73 C74 H74 120.5
C76 C75 C74 119.9(3)
C76 C75 H75 120.1
C74 C75 H75 120.1
C77 C76 C75 121.1(2)
C77 C76 H76 119.5
C75 C76 H76 119.5
C76 C77 C78 120.2(3)
C76 C77 H77 119.9
C78 C77 H77 119.9
C77 C78 C73 119.3(3)
C77 C78 H78 120.4
C73 C78 H78 120.4
C84 C79 C80 119.5(2)
C84 C79 P1 120.6(2)
C80 C79 P1 119.92(19)
C81 C80 C79 119.9(2)
C81 C80 H80 120.1
C79 C80 H80 120.1
C82 C81 C80 120.3(3)
C82 C81 H81 119.9
C80 C81 H81 119.9
C83 C82 C81 120.2(3)
C83 C82 H82 119.9
C81 C82 H82 119.9
C82 C83 C84 120.4(3)
C82 C83 H83 119.8
C84 C83 H83 119.8
C79 C84 C83 119.7(2)
C79 C84 H84 120.2
C83 C84 H84 120.2
Cl3A C85 Cl2 114.2(3)
Cl3 C85 Cl2 110.92(16)

loop_
_geom_bond_atom_site_label_1
_geom_bond_atom_site_label_2
_geom_bond_distance
C1 C2 1.374(3)
C1 N1 1.381(3)
C1 C13 1.522(3)
C2 C3 1.430(3)
C2 S1 1.763(2)
C3 C4 1.373(3)
C3 S2 1.760(2)
C4 N1 1.384(3)
C4 C58 1.516(3)
C5 C6 1.337(3)
C5 S1 1.769(2)
C5 S2 1.770(2)
C6 S4 1.762(2)
C6 S3 1.762(2)
C7 C12 1.396(3)
C7 C8 1.396(3)
C7 S3 1.760(2)
C8 C9 1.395(3)
C8 S4 1.766(2)
C9 C10 1.384(3)
C9 H9 0.9500
C10 C11 1.396(4)
C10 H10 0.9500
C11 C12 1.389(3)
C11 H11 0.9500
C12 H12 0.9500
C13 C16 1.516(3)
C13 C15 1.536(3)
C13 C14 1.543(3)
C14 H14A 0.9800
C14 H14B 0.9800
C14 H14C 0.9800
C15 H15A 0.9800
C15 H15B 0.9800
C15 H15C 0.9800
C16 C17 1.379(3)
C16 N2 1.384(3)
C17 C18 1.418(3)
C17 S5 1.748(2)
C18 C19 1.378(3)
C18 S6 1.761(2)
C19 N2 1.382(3)
C19 C28 1.521(3)
C20 C21 1.340(3)
C20 S6 1.771(2)
C20 S5 1.776(3)
C21 S8 1.765(2)
C21 S7 1.768(2)
C22 C27 1.392(3)
C22 C23 1.401(3)
C22 S8 1.757(2)
C23 C24 1.391(3)
C23 S7 1.760(2)
C24 C25 1.387(3)
C24 H24 0.9500
C25 C26 1.393(3)
C25 H25 0.9500
C26 C27 1.391(3)
C26 H26 0.9500
C27 H27 0.9500
C28 C31 1.524(3)
C28 C30 1.540(3)
C28 C29 1.543(3)
C29 H29A 0.9800
C29 H29B 0.9800
C29 H29C 0.9800
C30 H30A 0.9800
C30 H30B 0.9800
C30 H30C 0.9800
C31 C32 1.375(3)
C31 N3 1.384(3)
C32 C33 1.429(3)
C32 S9 1.764(2)
C33 C34 1.373(3)
C33 S10 1.765(2)
C34 N3 1.381(3)
C34 C43 1.519(3)
C35 C36 1.339(3)
C35 S9 1.766(2)
C35 S10 1.769(2)
C36 S12 1.764(2)
C36 S11 1.766(2)
C37 C42 1.390(3)
C37 C38 1.395(3)
C37 S11 1.762(2)
C38 C39 1.400(3)
C38 S12 1.757(2)
C39 C40 1.391(3)
C39 H39 0.9500
C40 C41 1.386(4)
C40 H40 0.9500
C41 C42 1.396(3)
C41 H41 0.9500
C42 H42 0.9500
C43 C46 1.521(3)
C43 C45 1.533(3)
C43 C44 1.548(3)
C44 H44A 0.9800
C44 H44B 0.9800
C44 H44C 0.9800
C45 H45A 0.9800
C45 H45B 0.9800
C45 H45C 0.9800
C46 C47 1.380(3)
C46 N4 1.392(3)
C47 C48 1.422(3)
C47 S13 1.769(2)
C48 C49 1.376(3)
C48 S14 1.756(2)
C49 N4 1.387(3)
C49 C58 1.528(3)
C50 C51 1.346(3)
C50 S14 1.767(2)
C50 S13 1.778(2)
C51 S16 1.757(3)
C51 S15 1.770(3)
C52 C53 1.389(4)
C52 C57 1.394(4)
C52 S16 1.762(3)
C53 C54 1.389(4)
C53 S15 1.765(3)
C54 C55 1.391(4)
C54 H54 0.9500
C55 C56 1.383(5)
C55 H55 0.9500
C56 C57 1.387(5)
C56 H56 0.9500
C57 H57 0.9500
C58 C60 1.538(3)
C58 C59 1.542(3)
C59 H59A 0.9800
C59 H59B 0.9800
C59 H59C 0.9800
C60 H60A 0.9800
C60 H60B 0.9800
C60 H60C 0.9800
N1 H1 0.8800
N2 H2 0.8800
N3 H3 0.8800
N4 H4 0.8800
P1 C73 1.792(2)
P1 C61 1.795(3)
P1 C79 1.804(2)
P1 C67 1.809(3)
C61 C62 1.399(3)
C61 C66 1.408(3)
C62 C63 1.391(4)
C62 H62 0.9500
C63 C64 1.381(4)
C63 H63 0.9500
C64 C65 1.387(4)
C64 H64 0.9500
C65 C66 1.384(4)
C65 H65 0.9500
C66 H66 0.9500
C67 C68 1.399(3)
C67 C72 1.410(4)
C68 C69 1.381(4)
C68 H68 0.9500
C69 C70 1.386(4)
C69 H69 0.9500
C70 C71 1.397(4)
C70 H70 0.9500
C71 C72 1.378(4)
C71 H71 0.9500
C72 H72 0.9500
C73 C78 1.404(4)
C73 C74 1.409(4)
C74 C75 1.396(3)
C74 H74 0.9500
C75 C76 1.396(4)
C75 H75 0.9500
C76 C77 1.375(4)
C76 H76 0.9500
C77 C78 1.398(3)
C77 H77 0.9500
C78 H78 0.9500
C79 C84 1.395(3)
C79 C80 1.406(4)
C80 C81 1.385(4)
C80 H80 0.9500
C81 C82 1.384(4)
C81 H81 0.9500
C82 C83 1.382(4)
C82 H82 0.9500
C83 C84 1.395(3)
C83 H83 0.9500
C84 H84 0.9500
C85 Cl3A 1.714(6)
C85 Cl3 1.761(3)
C85 Cl2 1.775(3)

loop_
_geom_hbond_atom_site_label_D
_geom_hbond_atom_site_label_H
_geom_hbond_atom_site_label_A
_geom_hbond_distance_DH
_geom_hbond_distance_HA
_geom_hbond_distance_DA
_geom_hbond_angle_DHA
N1 H1 Cl1 0.88 2.46 3.3280(19) 171
N2 H2 Cl1 0.88 2.61 3.374(2) 146
N3 H3 Cl1 0.88 2.52 3.376(2) 166
N4 H4 Cl1 0.88 2.61 3.3108(19) 137

loop_
_geom_torsion_atom_site_label_1
_geom_torsion_atom_site_label_2
_geom_torsion_atom_site_label_3
_geom_torsion_atom_site_label_4
_geom_torsion
N1 C1 C2 C3 0.1(2)
C13 C1 C2 C3 178.8(2)
N1 C1 C2 S1 -178.87(18)
C13 C1 C2 S1 -0.2(4)
C1 C2 C3 C4 -0.3(2)
S1 C2 C3 C4 178.82(15)
C1 C2 C3 S2 177.64(15)
S1 C2 C3 S2 -3.2(2)
C2 C3 C4 N1 0.5(2)
S2 C3 C4 N1 -176.92(19)
C2 C3 C4 C58 -177.4(2)
S2 C3 C4 C58 5.2(4)
S1 C5 C6 S4 0.7(3)
S2 C5 C6 S4 -179.23(13)
S1 C5 C6 S3 -177.58(13)
S2 C5 C6 S3 2.4(3)
C12 C7 C8 C9 -2.2(4)
S3 C7 C8 C9 179.44(18)
C12 C7 C8 S4 176.56(18)
S3 C7 C8 S4 -1.8(3)
C7 C8 C9 C10 2.4(4)
S4 C8 C9 C10 -176.3(2)
C8 C9 C10 C11 -1.1(4)
C9 C10 C11 C12 -0.3(4)
C10 C11 C12 C7 0.5(4)
C8 C7 C12 C11 0.7(4)
S3 C7 C12 C11 178.98(19)
C2 C1 C13 C16 -101.6(3)
N1 C1 C13 C16 76.9(2)
C2 C1 C13 C15 18.3(3)
N1 C1 C13 C15 -163.20(19)
C2 C1 C13 C14 135.7(2)
N1 C1 C13 C14 -45.8(3)
C1 C13 C16 C17 84.9(3)
C15 C13 C16 C17 -34.7(3)
C14 C13 C16 C17 -153.6(2)
C1 C13 C16 N2 -92.7(2)
C15 C13 C16 N2 147.70(19)
C14 C13 C16 N2 28.8(3)
N2 C16 C17 C18 0.0(2)
C13 C16 C17 C18 -177.9(2)
N2 C16 C17 S5 178.03(18)
C13 C16 C17 S5 0.1(4)
C16 C17 C18 C19 0.0(2)
S5 C17 C18 C19 -178.46(15)
C16 C17 C18 S6 178.11(15)
S5 C17 C18 S6 -0.3(2)
C17 C18 C19 N2 0.1(2)
S6 C18 C19 N2 -177.60(19)
C17 C18 C19 C28 176.9(2)
S6 C18 C19 C28 -0.8(4)
S6 C20 C21 S8 -179.01(14)
S5 C20 C21 S8 -0.4(3)
S6 C20 C21 S7 -0.1(3)
S5 C20 C21 S7 178.55(14)
C27 C22 C23 C24 0.3(4)
S8 C22 C23 C24 -179.77(18)
C27 C22 C23 S7 -178.35(18)
S8 C22 C23 S7 1.6(3)
C22 C23 C24 C25 -0.8(4)
S7 C23 C24 C25 177.74(18)
C23 C24 C25 C26 0.9(3)
C24 C25 C26 C27 -0.5(4)
C25 C26 C27 C22 0.0(4)
C23 C22 C27 C26 0.1(4)
S8 C22 C27 C26 -179.80(19)
C18 C19 C28 C31 -86.5(3)
N2 C19 C28 C31 89.9(2)
C18 C19 C28 C30 33.4(3)
N2 C19 C28 C30 -150.19(19)
C18 C19 C28 C29 152.5(2)
N2 C19 C28 C29 -31.1(3)
C19 C28 C31 C32 99.7(3)
C30 C28 C31 C32 -20.7(3)
C29 C28 C31 C32 -138.8(2)
C19 C28 C31 N3 -77.0(2)
C30 C28 C31 N3 162.67(19)
C29 C28 C31 N3 44.5(3)
N3 C31 C32 C33 -0.8(2)
C28 C31 C32 C33 -177.8(2)
N3 C31 C32 S9 179.09(18)
C28 C31 C32 S9 2.1(4)
C31 C32 C33 C34 0.8(2)
S9 C32 C33 C34 -179.07(15)
C31 C32 C33 S10 -178.09(15)
S9 C32 C33 S10 2.0(2)
C32 C33 C34 N3 -0.5(2)
S10 C33 C34 N3 178.07(19)
C32 C33 C34 C43 174.7(2)
S10 C33 C34 C43 -6.7(4)
S9 C35 C36 S12 -0.5(3)
S10 C35 C36 S12 177.00(13)
S9 C35 C36 S11 177.44(13)
S10 C35 C36 S11 -5.0(3)
C42 C37 C38 C39 0.9(4)
S11 C37 C38 C39 179.54(19)
C42 C37 C38 S12 -176.69(19)
S11 C37 C38 S12 1.9(3)
C37 C38 C39 C40 -1.7(4)
S12 C38 C39 C40 175.74(19)
C38 C39 C40 C41 0.9(4)
C39 C40 C41 C42 0.7(4)
C38 C37 C42 C41 0.7(4)
S11 C37 C42 C41 -177.8(2)
C40 C41 C42 C37 -1.5(4)
C33 C34 C43 C46 -99.0(3)
N3 C34 C43 C46 75.7(2)
C33 C34 C43 C45 20.0(3)
N3 C34 C43 C45 -165.27(19)
C33 C34 C43 C44 138.5(2)
N3 C34 C43 C44 -46.8(3)
C34 C43 C46 C47 79.6(3)
C45 C43 C46 C47 -39.7(3)
C44 C43 C46 C47 -158.3(2)
C34 C43 C46 N4 -97.0(2)
C45 C43 C46 N4 143.71(19)
C44 C43 C46 N4 25.1(3)
N4 C46 C47 C48 -0.1(2)
C43 C46 C47 C48 -177.2(2)
N4 C46 C47 S13 173.66(18)
C43 C46 C47 S13 -3.4(4)
C46 C47 C48 C49 0.7(2)
S13 C47 C48 C49 -174.45(15)
C46 C47 C48 S14 179.10(15)
S13 C47 C48 S14 4.0(2)
C47 C48 C49 N4 -0.9(2)
S14 C48 C49 N4 -178.92(18)
C47 C48 C49 C58 174.2(2)
S14 C48 C49 C58 -3.9(4)
S14 C50 C51 S16 -176.94(14)
S13 C50 C51 S16 2.5(3)
S14 C50 C51 S15 1.7(3)
S13 C50 C51 S15 -178.88(13)
C57 C52 C53 C54 -1.0(4)
S16 C52 C53 C54 178.6(2)
C57 C52 C53 S15 179.9(2)
S16 C52 C53 S15 -0.5(3)
C52 C53 C54 C55 1.7(4)
S15 C53 C54 C55 -179.2(2)
C53 C54 C55 C56 -0.5(4)
C54 C55 C56 C57 -1.4(5)
C55 C56 C57 C52 2.1(5)
C53 C52 C57 C56 -0.9(5)
S16 C52 C57 C56 179.5(2)
C3 C4 C58 C49 104.7(3)
N1 C4 C58 C49 -72.9(2)
C3 C4 C58 C60 -133.0(2)
N1 C4 C58 C60 49.4(3)
C3 C4 C58 C59 -14.8(3)
N1 C4 C58 C59 167.60(19)
C48 C49 C58 C4 -80.8(3)
N4 C49 C58 C4 93.5(2)
C48 C49 C58 C60 158.2(2)
N4 C49 C58 C60 -27.5(3)
C48 C49 C58 C59 38.7(3)
N4 C49 C58 C59 -147.06(19)
C2 C1 N1 C4 0.2(2)
C13 C1 N1 C4 -178.63(19)
C3 C4 N1 C1 -0.5(2)
C58 C4 N1 C1 177.69(19)
C18 C19 N2 C16 -0.1(2)
C28 C19 N2 C16 -177.32(18)
C17 C16 N2 C19 0.1(2)
C13 C16 N2 C19 178.21(18)
C33 C34 N3 C31 0.0(2)
C43 C34 N3 C31 -175.88(18)
C32 C31 N3 C34 0.5(2)
C28 C31 N3 C34 177.90(18)
C48 C49 N4 C46 0.8(2)
C58 C49 N4 C46 -174.64(18)
C47 C46 N4 C49 -0.4(2)
C43 C46 N4 C49 176.89(18)
C1 C2 S1 C5 166.1(2)
C3 C2 S1 C5 -12.80(18)
C6 C5 S1 C2 -154.9(2)
S2 C5 S1 C2 25.10(14)
C4 C3 S2 C5 -165.5(2)
C2 C3 S2 C5 17.29(18)
C6 C5 S2 C3 153.5(2)
S1 C5 S2 C3 -26.48(14)
C12 C7 S3 C6 173.2(2)
C8 C7 S3 C6 -8.5(2)
C5 C6 S3 C7 -165.5(2)
S4 C6 S3 C7 16.02(15)
C5 C6 S4 C8 164.8(2)
S3 C6 S4 C8 -16.75(15)
C9 C8 S4 C6 -170.2(2)
C7 C8 S4 C6 11.1(2)
C16 C17 S5 C20 -176.8(2)
C18 C17 S5 C20 1.09(19)
C21 C20 S5 C17 179.8(2)
S6 C20 S5 C17 -1.54(16)
C19 C18 S6 C20 176.9(2)
C17 C18 S6 C20 -0.65(19)
C21 C20 S6 C18 -179.9(2)
S5 C20 S6 C18 1.41(16)
C24 C23 S7 C21 -179.2(2)
C22 C23 S7 C21 -0.6(2)
C20 C21 S7 C23 -179.6(2)
S8 C21 S7 C23 -0.62(17)
C27 C22 S8 C21 178.2(2)
C23 C22 S8 C21 -1.7(2)
C20 C21 S8 C22 -179.7(2)
S7 C21 S8 C22 1.28(17)
C31 C32 S9 C35 -164.3(2)
C33 C32 S9 C35 15.59(18)
C36 C35 S9 C32 149.0(2)
S10 C35 S9 C32 -28.68(14)
C34 C33 S10 C35 163.1(2)
C32 C33 S10 C35 -18.40(18)
C36 C35 S10 C33 -148.1(2)
S9 C35 S10 C33 29.64(14)
C42 C37 S11 C36 -174.9(2)
C38 C37 S11 C36 6.5(2)
C35 C36 S11 C37 169.2(2)
S12 C36 S11 C37 -12.73(15)
C37 C38 S12 C36 -9.2(2)
C39 C38 S12 C36 173.2(2)
C35 C36 S12 C38 -168.3(2)
S11 C36 S12 C38 13.57(15)
C46 C47 S13 C50 -161.1(2)
C48 C47 S13 C50 12.30(18)
C51 C50 S13 C47 155.5(2)
S14 C50 S13 C47 -25.03(15)
C49 C48 S14 C50 159.9(2)
C47 C48 S14 C50 -18.03(18)
C51 C50 S14 C48 -153.7(2)
S13 C50 S14 C48 26.81(15)
C52 C53 S15 C51 7.8(2)
C54 C53 S15 C51 -171.3(2)
C50 C51 S15 C53 168.7(2)
S16 C51 S15 C53 -12.54(16)
C50 C51 S16 C52 -169.0(2)
S15 C51 S16 C52 12.34(16)
C53 C52 S16 C51 -7.1(2)
C57 C52 S16 C51 172.5(3)
C73 P1 C61 C62 -1.2(2)
C79 P1 C61 C62 118.3(2)
C67 P1 C61 C62 -121.2(2)
C73 P1 C61 C66 -178.1(2)
C79 P1 C61 C66 -58.6(2)
C67 P1 C61 C66 61.9(2)
C66 C61 C62 C63 -0.4(4)
P1 C61 C62 C63 -177.3(2)
C61 C62 C63 C64 -0.5(4)
C62 C63 C64 C65 0.3(4)
C63 C64 C65 C66 0.8(5)
C64 C65 C66 C61 -1.7(4)
C62 C61 C66 C65 1.5(4)
P1 C61 C66 C65 178.4(2)
C73 P1 C67 C68 -132.0(2)
C61 P1 C67 C68 -12.1(2)
C79 P1 C67 C68 106.4(2)
C73 P1 C67 C72 49.2(2)
C61 P1 C67 C72 169.14(19)
C79 P1 C67 C72 -72.3(2)
C72 C67 C68 C69 1.0(4)
P1 C67 C68 C69 -177.75(19)
C67 C68 C69 C70 1.2(4)
C68 C69 C70 C71 -2.2(4)
C69 C70 C71 C72 1.1(4)
C70 C71 C72 C67 1.0(4)
C68 C67 C72 C71 -2.1(4)
P1 C67 C72 C71 176.7(2)
C61 P1 C73 C78 87.9(2)
C79 P1 C73 C78 -29.7(2)
C67 P1 C73 C78 -151.4(2)
C61 P1 C73 C74 -85.8(2)
C79 P1 C73 C74 156.7(2)
C67 P1 C73 C74 35.0(2)
C78 C73 C74 C75 -1.6(4)
P1 C73 C74 C75 172.0(2)
C73 C74 C75 C76 0.3(4)
C74 C75 C76 C77 0.5(4)
C75 C76 C77 C78 -0.1(4)
C76 C77 C78 C73 -1.1(4)
C74 C73 C78 C77 1.9(4)
P1 C73 C78 C77 -171.64(19)
C73 P1 C79 C84 -80.8(2)
C61 P1 C79 C84 160.56(19)
C67 P1 C79 C84 40.1(2)
C73 P1 C79 C80 99.1(2)
C61 P1 C79 C80 -19.6(2)
C67 P1 C79 C80 -140.0(2)
C84 C79 C80 C81 -2.4(4)
P1 C79 C80 C81 177.8(2)
C79 C80 C81 C82 1.6(4)
C80 C81 C82 C83 -0.2(4)
C81 C82 C83 C84 -0.6(4)
C80 C79 C84 C83 1.6(4)
P1 C79 C84 C83 -178.50(19)
C82 C83 C84 C79 -0.2(4)

loop_
_platon_squeeze_void_nr
_platon_squeeze_void_average_x
_platon_squeeze_void_average_y
_platon_squeeze_void_average_z
_platon_squeeze_void_volume
_platon_squeeze_void_count_electrons
_platon_squeeze_void_content
1 0.000 0.000 0.000 332 80 ' '
